data_1508576
loop_
_publ_author_name
'Song, Xian-Rong'
'Xia, Xiao-Feng'
'Song, Qing-Bao'
'Yang, Fang'
'Li, Ying-Xiu'
'Liu, Xue-Yuan'
'Liang, Yong-Min'

_publ_section_title
;
 Gold-catalyzed cascade reaction of hydroxy enynes for the synthesis of
 oxanorbornenes and naphthalene derivatives.
;
_journal_issue 13
_journal_name_full 'Organic letters'
_journal_page_first 3344
_journal_page_last 3347
_journal_paper_doi 10.1021/ol301322a
_journal_volume 14
_journal_year 2012
_chemical_formula_sum 'C28 H23 N O2 S'
_chemical_formula_weight 437.53
_chemical_name_systematic
; 
 ? 
;
_space_group_IT_number 14
_symmetry_cell_setting monoclinic
_symmetry_space_group_name_Hall '-P 2ybc'
_symmetry_space_group_name_H-M 'P 1 21/c 1'
_atom_sites_solution_hydrogens geom
_atom_sites_solution_primary direct
_atom_sites_solution_secondary difmap
_audit_creation_method SHELXL-97
_cell_angle_alpha 90.00
_cell_angle_beta 100.261(5)
_cell_angle_gamma 90.00
_cell_formula_units_Z 4
_cell_length_a 8.568(4)
_cell_length_b 12.935(6)
_cell_length_c 20.357(10)
_cell_measurement_reflns_used 3484
_cell_measurement_temperature 296(2)
_cell_measurement_theta_max 23.21
_cell_measurement_theta_min 2.42
_cell_volume 2220.0(18)
_computing_cell_refinement 'Bruker SAINT'
_computing_data_collection 'Bruker APEX2'
_computing_data_reduction 'Bruker SAINT'
_computing_molecular_graphics 'Bruker SHELXTL'
_computing_publication_material 'Bruker SHELXTL'
_computing_structure_refinement 'SHELXL-97 (Sheldrick, 2008)'
_computing_structure_solution 'SHELXS-97 (Sheldrick, 2008)'
_diffrn_ambient_temperature 296(2)
_diffrn_measured_fraction_theta_full 0.994
_diffrn_measured_fraction_theta_max 0.994
_diffrn_measurement_device_type 'Bruker APEX-II CCD'
_diffrn_measurement_method '\f and \w scans'
_diffrn_radiation_monochromator graphite
_diffrn_radiation_source 'fine-focus sealed tube'
_diffrn_radiation_type MoK\a
_diffrn_radiation_wavelength 0.71073
_diffrn_reflns_av_R_equivalents 0.0538
_diffrn_reflns_av_sigmaI/netI 0.0488
_diffrn_reflns_limit_h_max 10
_diffrn_reflns_limit_h_min -10
_diffrn_reflns_limit_k_max 15
_diffrn_reflns_limit_k_min -15
_diffrn_reflns_limit_l_max 24
_diffrn_reflns_limit_l_min -23
_diffrn_reflns_number 15661
_diffrn_reflns_theta_full 25.50
_diffrn_reflns_theta_max 25.50
_diffrn_reflns_theta_min 2.42
_exptl_absorpt_coefficient_mu 0.172
_exptl_absorpt_correction_T_max 0.9730
_exptl_absorpt_correction_T_min 0.9616
_exptl_absorpt_correction_type multi-scan
_exptl_absorpt_process_details SADABS
_exptl_crystal_colour colorless
_exptl_crystal_density_diffrn 1.309
_exptl_crystal_density_method 'not measured'
_exptl_crystal_description block
_exptl_crystal_F_000 920
_exptl_crystal_size_max 0.23
_exptl_crystal_size_mid 0.22
_exptl_crystal_size_min 0.16
_refine_diff_density_max 0.301
_refine_diff_density_min -0.369
_refine_diff_density_rms 0.048
_refine_ls_extinction_method none
_refine_ls_goodness_of_fit_ref 1.084
_refine_ls_hydrogen_treatment constr
_refine_ls_matrix_type full
_refine_ls_number_parameters 290
_refine_ls_number_reflns 4111
_refine_ls_number_restraints 0
_refine_ls_restrained_S_all 1.084
_refine_ls_R_factor_all 0.0710
_refine_ls_R_factor_gt 0.0444
_refine_ls_shift/su_max 0.000
_refine_ls_shift/su_mean 0.000
_refine_ls_structure_factor_coef Fsqd
_refine_ls_weighting_details 'calc w=1/[\s^2^(Fo^2^)+(0.0564P)^2^+0.1399P] where P=(Fo^2^+2Fc^2^)/3'
_refine_ls_weighting_scheme calc
_refine_ls_wR_factor_gt 0.1085
_refine_ls_wR_factor_ref 0.1240
_reflns_number_gt 2892
_reflns_number_total 4111
_reflns_threshold_expression >2sigma(I)
_cod_duplicate_entry 1507856
_cod_data_source_file ol301322a_si_001.cif
_cod_data_source_block p21c
_cod_depositor_comments
;
The following automatic conversions were performed:

'_symmetry_cell_setting' value 'Monoclinic' changed to 'monoclinic'
according to /home/saulius/struct/CIF-dictionaries/cif_core.dic
dictionary named 'cif_core.dic' version 2.4.2 from 2011-04-26.

Automatic conversion script
Id: cif_fix_values 1891 2012-01-12 08:04:46Z andrius 
;
_cod_original_cell_volume 2219.9(19)
_cod_original_sg_symbol_H-M P2(1)/c
_cod_database_code 1508576

loop_
_symmetry_equiv_pos_as_xyz
'x, y, z'
'-x, y+1/2, -z+1/2'
'-x, -y, -z'
'x, -y-1/2, z-1/2'

loop_
_atom_site_label
_atom_site_type_symbol
_atom_site_fract_x
_atom_site_fract_y
_atom_site_fract_z
_atom_site_U_iso_or_equiv
_atom_site_adp_type
_atom_site_occupancy
_atom_site_symmetry_multiplicity
_atom_site_calc_flag
_atom_site_refinement_flags
C1 C 0.0883(3) -0.21058(16) 0.07330(11) 0.0463(6) Uani 1 1 d .
H1A H 0.0044 -0.1744 0.0902 0.056 Uiso 1 1 calc R
H1B H 0.0572 -0.2824 0.0661 0.056 Uiso 1 1 calc R
C2 C 0.1133(3) -0.16229(15) 0.00819(11) 0.0433(5) Uani 1 1 d .
H2A H 0.1663 -0.2119 -0.0160 0.052 Uiso 1 1 calc R
H2B H 0.0106 -0.1473 -0.0188 0.052 Uiso 1 1 calc R
C3 C 0.2095(2) -0.06429(14) 0.01725(10) 0.0368(5) Uani 1 1 d .
C4 C 0.2805(2) -0.03267(15) 0.07977(10) 0.0375(5) Uani 1 1 d .
C5 C 0.2730(3) -0.09585(15) 0.14098(11) 0.0455(5) Uani 1 1 d .
H5A H 0.3738 -0.0921 0.1714 0.055 Uiso 1 1 calc R
H5B H 0.1916 -0.0684 0.1637 0.055 Uiso 1 1 calc R
C6 C 0.3679(2) 0.06047(15) 0.08839(11) 0.0412(5) Uani 1 1 d .
H6 H 0.4115 0.0821 0.1313 0.049 Uiso 1 1 calc R
C7 C 0.3897(2) 0.11955(14) 0.03524(11) 0.0386(5) Uani 1 1 d .
C8 C 0.3266(2) 0.08595(14) -0.03122(10) 0.0359(5) Uani 1 1 d .
C9 C 0.3560(3) 0.13973(15) -0.08765(11) 0.0431(5) Uani 1 1 d .
H9 H 0.4178 0.1993 -0.0821 0.052 Uiso 1 1 calc R
C10 C 0.2955(3) 0.10622(17) -0.15056(12) 0.0511(6) Uani 1 1 d .
H10 H 0.3167 0.1424 -0.1875 0.061 Uiso 1 1 calc R
C11 C 0.2017(3) 0.01754(17) -0.15922(12) 0.0546(6) Uani 1 1 d .
H11 H 0.1588 -0.0046 -0.2021 0.065 Uiso 1 1 calc R
C12 C 0.1723(3) -0.03697(17) -0.10573(11) 0.0487(6) Uani 1 1 d .
H12 H 0.1104 -0.0964 -0.1128 0.058 Uiso 1 1 calc R
C13 C 0.2333(2) -0.00583(14) -0.03964(10) 0.0371(5) Uani 1 1 d .
C14 C 0.4758(3) 0.21555(15) 0.04499(11) 0.0418(5) Uani 1 1 d .
C15 C 0.5377(3) 0.29819(15) 0.05160(11) 0.0427(5) Uani 1 1 d .
C16 C 0.6102(2) 0.39872(15) 0.05787(10) 0.0373(5) Uani 1 1 d .
C17 C 0.7115(3) 0.42911(16) 0.01531(11) 0.0457(6) Uani 1 1 d .
H17 H 0.7321 0.3846 -0.0180 0.055 Uiso 1 1 calc R
C18 C 0.7819(3) 0.52582(18) 0.02245(12) 0.0541(6) Uani 1 1 d .
H18 H 0.8514 0.5456 -0.0055 0.065 Uiso 1 1 calc R
C19 C 0.7495(3) 0.59237(18) 0.07055(13) 0.0564(7) Uani 1 1 d .
H19 H 0.7971 0.6572 0.0752 0.068 Uiso 1 1 calc R
C20 C 0.6471(3) 0.56384(17) 0.11189(12) 0.0522(6) Uani 1 1 d .
H20 H 0.6244 0.6098 0.1441 0.063 Uiso 1 1 calc R
C21 C 0.5779(3) 0.46762(15) 0.10605(11) 0.0432(5) Uani 1 1 d .
H21 H 0.5092 0.4486 0.1345 0.052 Uiso 1 1 calc R
C22 C 0.1337(3) -0.26629(16) 0.23491(10) 0.0405(5) Uani 1 1 d .
C23 C -0.0075(3) -0.31986(16) 0.22758(11) 0.0435(5) Uani 1 1 d .
H23 H -0.0284 -0.3729 0.1964 0.052 Uiso 1 1 calc R
C24 C -0.1177(3) -0.29428(17) 0.26673(11) 0.0489(6) Uani 1 1 d .
H24 H -0.2118 -0.3316 0.2623 0.059 Uiso 1 1 calc R
C25 C -0.0911(3) -0.21440(18) 0.31234(11) 0.0488(6) Uani 1 1 d .
C26 C 0.0518(3) -0.16245(19) 0.31940(12) 0.0568(6) Uani 1 1 d .
H26 H 0.0722 -0.1090 0.3503 0.068 Uiso 1 1 calc R
C27 C 0.1645(3) -0.18793(18) 0.28173(12) 0.0541(6) Uani 1 1 d .
H27 H 0.2607 -0.1528 0.2877 0.065 Uiso 1 1 calc R
C28 C -0.2154(4) -0.1836(2) 0.35247(14) 0.0778(9) Uani 1 1 d .
H28A H -0.3171 -0.2084 0.3307 0.117 Uiso 1 1 calc R
H28B H -0.2184 -0.1096 0.3559 0.117 Uiso 1 1 calc R
H28C H -0.1898 -0.2131 0.3963 0.117 Uiso 1 1 calc R
N1 N 0.2368(2) -0.20396(12) 0.12204(9) 0.0417(4) Uani 1 1 d .
O1 O 0.42647(19) -0.27156(13) 0.21739(8) 0.0638(5) Uani 1 1 d .
O2 O 0.2326(2) -0.38915(11) 0.15050(8) 0.0630(5) Uani 1 1 d .
S1 S 0.26998(7) -0.29093(4) 0.18167(3) 0.0480(2) Uani 1 1 d .

loop_
_atom_site_aniso_label
_atom_site_aniso_U_11
_atom_site_aniso_U_22
_atom_site_aniso_U_33
_atom_site_aniso_U_23
_atom_site_aniso_U_13
_atom_site_aniso_U_12
C1 0.0445(13) 0.0343(12) 0.0634(15) 0.0009(10) 0.0187(11) -0.0065(10)
C2 0.0411(13) 0.0347(11) 0.0542(14) -0.0012(10) 0.0087(11) -0.0064(10)
C3 0.0329(11) 0.0266(10) 0.0524(13) -0.0011(9) 0.0118(10) -0.0003(9)
C4 0.0365(12) 0.0306(11) 0.0479(13) -0.0002(9) 0.0142(10) -0.0003(9)
C5 0.0516(14) 0.0363(12) 0.0516(14) -0.0023(10) 0.0173(11) -0.0068(10)
C6 0.0452(13) 0.0314(11) 0.0474(13) -0.0065(10) 0.0090(10) -0.0030(9)
C7 0.0379(12) 0.0257(10) 0.0536(13) -0.0015(9) 0.0122(10) -0.0001(9)
C8 0.0341(11) 0.0257(10) 0.0492(13) 0.0003(9) 0.0110(9) 0.0035(8)
C9 0.0430(13) 0.0289(11) 0.0582(15) 0.0045(10) 0.0116(11) 0.0007(9)
C10 0.0580(15) 0.0439(13) 0.0526(15) 0.0115(11) 0.0125(12) 0.0032(11)
C11 0.0665(16) 0.0475(14) 0.0468(14) 0.0004(11) 0.0022(12) -0.0004(12)
C12 0.0529(14) 0.0387(12) 0.0526(14) -0.0010(11) 0.0043(11) -0.0050(11)
C13 0.0342(11) 0.0283(11) 0.0493(13) -0.0008(9) 0.0091(10) 0.0013(9)
C14 0.0450(13) 0.0302(11) 0.0501(13) 0.0003(9) 0.0079(10) -0.0013(10)
C15 0.0451(13) 0.0336(12) 0.0482(13) 0.0001(10) 0.0055(10) -0.0036(10)
C16 0.0374(12) 0.0294(11) 0.0429(12) 0.0004(9) 0.0010(10) -0.0006(9)
C17 0.0516(14) 0.0400(13) 0.0463(13) 0.0022(10) 0.0109(11) 0.0020(11)
C18 0.0466(14) 0.0489(14) 0.0683(17) 0.0190(13) 0.0148(12) -0.0029(11)
C19 0.0451(14) 0.0347(13) 0.0858(19) -0.0001(13) 0.0020(13) -0.0098(11)
C20 0.0486(14) 0.0382(13) 0.0663(16) -0.0149(11) 0.0003(12) -0.0027(11)
C21 0.0424(13) 0.0384(12) 0.0488(13) -0.0037(10) 0.0080(10) -0.0042(10)
C22 0.0460(13) 0.0381(12) 0.0386(12) 0.0033(10) 0.0107(10) -0.0029(10)
C23 0.0531(14) 0.0380(12) 0.0399(12) 0.0000(10) 0.0099(11) -0.0058(10)
C24 0.0464(14) 0.0523(14) 0.0502(14) 0.0052(11) 0.0146(11) -0.0093(11)
C25 0.0553(15) 0.0531(14) 0.0408(13) 0.0057(11) 0.0161(11) 0.0031(12)
C26 0.0695(18) 0.0584(15) 0.0444(14) -0.0106(12) 0.0154(13) -0.0058(13)
C27 0.0520(15) 0.0577(15) 0.0542(15) -0.0083(12) 0.0139(12) -0.0177(12)
C28 0.085(2) 0.085(2) 0.0747(19) -0.0023(16) 0.0465(17) 0.0094(16)
N1 0.0456(11) 0.0326(10) 0.0497(11) 0.0031(8) 0.0164(9) -0.0055(8)
O1 0.0440(10) 0.0719(12) 0.0771(12) 0.0177(9) 0.0150(9) 0.0070(8)
O2 0.0939(13) 0.0322(8) 0.0718(11) 0.0001(8) 0.0389(10) 0.0050(8)
S1 0.0522(4) 0.0396(3) 0.0572(4) 0.0064(3) 0.0234(3) 0.0042(3)

loop_
_atom_type_symbol
_atom_type_description
_atom_type_scat_dispersion_real
_atom_type_scat_dispersion_imag
_atom_type_scat_source
C C 0.0033 0.0016 'International Tables Vol C Tables 4.2.6.8 and 6.1.1.4'
H H 0.0000 0.0000 'International Tables Vol C Tables 4.2.6.8 and 6.1.1.4'
N N 0.0061 0.0033 'International Tables Vol C Tables 4.2.6.8 and 6.1.1.4'
O O 0.0106 0.0060 'International Tables Vol C Tables 4.2.6.8 and 6.1.1.4'
S S 0.1246 0.1234 'International Tables Vol C Tables 4.2.6.8 and 6.1.1.4'

loop_
_geom_angle_atom_site_label_1
_geom_angle_atom_site_label_2
_geom_angle_atom_site_label_3
_geom_angle
N1 C1 C2 109.08(17)
N1 C1 H1A 109.9
C2 C1 H1A 109.9
N1 C1 H1B 109.9
C2 C1 H1B 109.9
H1A C1 H1B 108.3
C3 C2 C1 113.55(18)
C3 C2 H2A 108.9
C1 C2 H2A 108.9
C3 C2 H2B 108.9
C1 C2 H2B 108.9
H2A C2 H2B 107.7
C4 C3 C13 119.39(18)
C4 C3 C2 120.50(18)
C13 C3 C2 120.05(18)
C3 C4 C6 120.48(19)
C3 C4 C5 122.03(18)
C6 C4 C5 117.48(19)
N1 C5 C4 109.80(17)
N1 C5 H5A 109.7
C4 C5 H5A 109.7
N1 C5 H5B 109.7
C4 C5 H5B 109.7
H5A C5 H5B 108.2
C7 C6 C4 121.6(2)
C7 C6 H6 119.2
C4 C6 H6 119.2
C6 C7 C8 119.80(18)
C6 C7 C14 120.86(19)
C8 C7 C14 119.33(18)
C9 C8 C13 119.55(19)
C9 C8 C7 122.01(18)
C13 C8 C7 118.43(18)
C10 C9 C8 121.2(2)
C10 C9 H9 119.4
C8 C9 H9 119.4
C9 C10 C11 119.6(2)
C9 C10 H10 120.2
C11 C10 H10 120.2
C12 C11 C10 120.7(2)
C12 C11 H11 119.6
C10 C11 H11 119.6
C11 C12 C13 121.7(2)
C11 C12 H12 119.1
C13 C12 H12 119.1
C12 C13 C8 117.19(19)
C12 C13 C3 122.64(18)
C8 C13 C3 120.13(18)
C15 C14 C7 175.7(2)
C14 C15 C16 178.5(2)
C17 C16 C21 118.97(19)
C17 C16 C15 120.61(19)
C21 C16 C15 120.4(2)
C18 C17 C16 120.0(2)
C18 C17 H17 120.0
C16 C17 H17 120.0
C19 C18 C17 120.2(2)
C19 C18 H18 119.9
C17 C18 H18 119.9
C18 C19 C20 120.3(2)
C18 C19 H19 119.9
C20 C19 H19 119.9
C19 C20 C21 120.3(2)
C19 C20 H20 119.9
C21 C20 H20 119.9
C20 C21 C16 120.3(2)
C20 C21 H21 119.8
C16 C21 H21 119.8
C23 C22 C27 119.9(2)
C23 C22 S1 120.56(17)
C27 C22 S1 119.44(17)
C24 C23 C22 119.6(2)
C24 C23 H23 120.2
C22 C23 H23 120.2
C23 C24 C25 121.3(2)
C23 C24 H24 119.3
C25 C24 H24 119.3
C24 C25 C26 118.1(2)
C24 C25 C28 120.9(2)
C26 C25 C28 120.9(2)
C27 C26 C25 121.5(2)
C27 C26 H26 119.3
C25 C26 H26 119.3
C26 C27 C22 119.5(2)
C26 C27 H27 120.2
C22 C27 H27 120.2
C25 C28 H28A 109.5
C25 C28 H28B 109.5
H28A C28 H28B 109.5
C25 C28 H28C 109.5
H28A C28 H28C 109.5
H28B C28 H28C 109.5
C5 N1 C1 110.46(16)
C5 N1 S1 117.22(14)
C1 N1 S1 118.31(13)
O2 S1 O1 119.81(11)
O2 S1 N1 106.55(10)
O1 S1 N1 106.22(10)
O2 S1 C22 108.28(10)
O1 S1 C22 108.69(11)
N1 S1 C22 106.56(10)

loop_
_geom_bond_atom_site_label_1
_geom_bond_atom_site_label_2
_geom_bond_distance
C1 N1 1.470(3)
C1 C2 1.514(3)
C1 H1A 0.9700
C1 H1B 0.9700
C2 C3 1.506(3)
C2 H2A 0.9700
C2 H2B 0.9700
C3 C4 1.372(3)
C3 C13 1.428(3)
C4 C6 1.413(3)
C4 C5 1.501(3)
C5 N1 1.469(2)
C5 H5A 0.9700
C5 H5B 0.9700
C6 C7 1.364(3)
C6 H6 0.9300
C7 C8 1.432(3)
C7 C14 1.440(3)
C8 C9 1.404(3)
C8 C13 1.424(3)
C9 C10 1.364(3)
C9 H9 0.9300
C10 C11 1.393(3)
C10 H10 0.9300
C11 C12 1.358(3)
C11 H11 0.9300
C12 C13 1.413(3)
C12 H12 0.9300
C14 C15 1.190(3)
C15 C16 1.437(3)
C16 C17 1.388(3)
C16 C21 1.389(3)
C17 C18 1.385(3)
C17 H17 0.9300
C18 C19 1.369(3)
C18 H18 0.9300
C19 C20 1.370(3)
C19 H19 0.9300
C20 C21 1.375(3)
C20 H20 0.9300
C21 H21 0.9300
C22 C23 1.379(3)
C22 C27 1.384(3)
C22 S1 1.758(2)
C23 C24 1.380(3)
C23 H23 0.9300
C24 C25 1.381(3)
C24 H24 0.9300
C25 C26 1.381(3)
C25 C28 1.507(3)
C26 C27 1.376(3)
C26 H26 0.9300
C27 H27 0.9300
C28 H28A 0.9600
C28 H28B 0.9600
C28 H28C 0.9600
N1 S1 1.6422(18)
O1 S1 1.4289(18)
O2 S1 1.4307(16)

loop_
_geom_torsion_atom_site_label_1
_geom_torsion_atom_site_label_2
_geom_torsion_atom_site_label_3
_geom_torsion_atom_site_label_4
_geom_torsion
N1 C1 C2 C3 -41.2(2)
C1 C2 C3 C4 7.3(3)
C1 C2 C3 C13 -175.49(18)
C13 C3 C4 C6 4.2(3)
C2 C3 C4 C6 -178.57(18)
C13 C3 C4 C5 -174.11(19)
C2 C3 C4 C5 3.1(3)
C3 C4 C5 N1 20.9(3)
C6 C4 C5 N1 -157.42(18)
C3 C4 C6 C7 -2.6(3)
C5 C4 C6 C7 175.76(19)
C4 C6 C7 C8 -1.6(3)
C4 C6 C7 C14 178.47(19)
C6 C7 C8 C9 -175.06(19)
C14 C7 C8 C9 4.9(3)
C6 C7 C8 C13 4.0(3)
C14 C7 C8 C13 -176.08(18)
C13 C8 C9 C10 0.7(3)
C7 C8 C9 C10 179.66(19)
C8 C9 C10 C11 0.5(3)
C9 C10 C11 C12 -1.2(4)
C10 C11 C12 C13 0.7(4)
C11 C12 C13 C8 0.4(3)
C11 C12 C13 C3 -177.3(2)
C9 C8 C13 C12 -1.1(3)
C7 C8 C13 C12 179.85(18)
C9 C8 C13 C3 176.68(18)
C7 C8 C13 C3 -2.4(3)
C4 C3 C13 C12 175.98(19)
C2 C3 C13 C12 -1.3(3)
C4 C3 C13 C8 -1.7(3)
C2 C3 C13 C8 -178.94(17)
C6 C7 C14 C15 -111(3)
C8 C7 C14 C15 69(3)
C7 C14 C15 C16 -45(12)
C14 C15 C16 C17 -66(10)
C14 C15 C16 C21 113(10)
C21 C16 C17 C18 1.7(3)
C15 C16 C17 C18 -179.3(2)
C16 C17 C18 C19 -1.3(3)
C17 C18 C19 C20 0.0(3)
C18 C19 C20 C21 0.9(3)
C19 C20 C21 C16 -0.5(3)
C17 C16 C21 C20 -0.8(3)
C15 C16 C21 C20 -179.9(2)
C27 C22 C23 C24 0.5(3)
S1 C22 C23 C24 -175.41(16)
C22 C23 C24 C25 1.4(3)
C23 C24 C25 C26 -2.0(3)
C23 C24 C25 C28 177.0(2)
C24 C25 C26 C27 0.8(4)
C28 C25 C26 C27 -178.2(2)
C25 C26 C27 C22 1.0(4)
C23 C22 C27 C26 -1.7(3)
S1 C22 C27 C26 174.28(18)
C4 C5 N1 C1 -56.5(2)
C4 C5 N1 S1 163.97(14)
C2 C1 N1 C5 67.9(2)
C2 C1 N1 S1 -153.04(14)
C5 N1 S1 O2 -177.49(15)
C1 N1 S1 O2 46.15(17)
C5 N1 S1 O1 -48.70(18)
C1 N1 S1 O1 174.94(15)
C5 N1 S1 C22 67.06(17)
C1 N1 S1 C22 -69.30(17)
C23 C22 S1 O2 -18.3(2)
C27 C22 S1 O2 165.79(18)
C23 C22 S1 O1 -149.92(18)
C27 C22 S1 O1 34.2(2)
C23 C22 S1 N1 95.99(19)
C27 C22 S1 N1 -79.9(2)

loop_
_cod_related_entry_id
_cod_related_entry_code
_cod_related_entry_database
1 30651947 ChemSpider
